data_4310794
loop_
_publ_author_name
'Cynthia Brewer'
'Greg Brewer'
'Charles Luckett'
'Gwen S. Marbury'
'Carol Viragh'
'Alicia M. Beatty'
'W. Robert Scheidt'

_publ_section_title
;
 Proton Control of Oxidation and Spin State in a Series of Iron Tripodal
 Imidazole Complexes
;
_journal_name_full 'Inorganic Chemistry'
_journal_page_first 2402
_journal_page_last 2415
_journal_paper_doi 10.1021/ic0351747
_journal_volume 43
_journal_year 2004
_chemical_formula_sum 'C18 H26 Cl2 Fe N10 O9'
_chemical_formula_weight 653.24
_chemical_name_common '[Fetren(2ImH)3](ClO4)2   [FeH3(3)](ClO4)2'
_chemical_name_systematic
;
  ?
;
_space_group_IT_number 14
_symmetry_cell_setting monoclinic
_symmetry_space_group_name_Hall '-P 2yn'
_symmetry_space_group_name_H-M 'P 1 21/n 1'
_atom_sites_solution_hydrogens difmap
_atom_sites_solution_primary direct
_atom_sites_solution_secondary difmap
_audit_creation_method SHELXL-97
_cell_angle_alpha 90.00
_cell_angle_beta 111.1470(10)
_cell_angle_gamma 90.00
_cell_formula_units_Z 4
_cell_length_a 9.4848(4)
_cell_length_b 23.2354(9)
_cell_length_c 12.2048(5)
_cell_measurement_reflns_used 9543
_cell_measurement_temperature 100(2)
_cell_measurement_theta_max 28.28
_cell_measurement_theta_min 2.35
_cell_volume 2508.60(18)
_computing_cell_refinement 'Bruker SMART'
_computing_data_collection 'Bruker SMART'
_computing_data_reduction 'Bruker SHELXTL'
_computing_molecular_graphics 'Bruker SHELXTL'
_computing_publication_material 'Bruker SHELXTL'
_computing_structure_refinement 'SHELXL-97 (Sheldrick, 1997)'
_computing_structure_solution 'SHELXS-97 (Sheldrick, 1990)'
_diffrn_ambient_temperature 100(2)
_diffrn_measured_fraction_theta_full 0.998
_diffrn_measured_fraction_theta_max 0.998
_diffrn_measurement_device_type 'CCD area detector'
_diffrn_measurement_method 'phi and omega scans'
_diffrn_radiation_monochromator graphite
_diffrn_radiation_source 'fine-focus sealed tube'
_diffrn_radiation_type MoK\a
_diffrn_radiation_wavelength 0.71073
_diffrn_reflns_av_R_equivalents 0.0405
_diffrn_reflns_av_sigmaI/netI 0.0376
_diffrn_reflns_limit_h_max 12
_diffrn_reflns_limit_h_min -12
_diffrn_reflns_limit_k_max 30
_diffrn_reflns_limit_k_min -31
_diffrn_reflns_limit_l_max 16
_diffrn_reflns_limit_l_min -16
_diffrn_reflns_number 25639
_diffrn_reflns_theta_full 28.32
_diffrn_reflns_theta_max 28.32
_diffrn_reflns_theta_min 1.99
_exptl_absorpt_coefficient_mu 0.886
_exptl_absorpt_correction_T_max 1.0000
_exptl_absorpt_correction_T_min 0.9253
_exptl_absorpt_correction_type empirical
_exptl_absorpt_process_details SADABS
_exptl_crystal_colour red
_exptl_crystal_density_diffrn 1.730
_exptl_crystal_density_method 'not measured'
_exptl_crystal_description plate
_exptl_crystal_F_000 1344
_exptl_crystal_size_max 0.40
_exptl_crystal_size_mid 0.09
_exptl_crystal_size_min 0.03
_refine_diff_density_max 0.924
_refine_diff_density_min -0.706
_refine_diff_density_rms 0.087
_refine_ls_extinction_method none
_refine_ls_goodness_of_fit_ref 1.029
_refine_ls_hydrogen_treatment mixed
_refine_ls_matrix_type full
_refine_ls_number_parameters 489
_refine_ls_number_reflns 6242
_refine_ls_number_restraints 0
_refine_ls_restrained_S_all 1.029
_refine_ls_R_factor_all 0.0603
_refine_ls_R_factor_gt 0.0437
_refine_ls_shift/su_max 0.001
_refine_ls_shift/su_mean 0.000
_refine_ls_structure_factor_coef Fsqd
_refine_ls_weighting_details 'calc w=1/[\s^2^(Fo^2^)+(0.0653P)^2^+2.0015P] where P=(Fo^2^+2Fc^2^)/3'
_refine_ls_weighting_scheme calc
_refine_ls_wR_factor_gt 0.1118
_refine_ls_wR_factor_ref 0.1212
_reflns_number_gt 4926
_reflns_number_total 6242
_reflns_threshold_expression >2sigma(I)
_cod_data_source_file ic0351747si20031002_050150_3.cif
_cod_data_source_block wrs702m_[FeH3(3)](ClO4)2
_cod_depositor_comments
;
The following automatic conversions were performed:
'_symmetry_cell_setting' value 'Monoclinic' changed to 'monoclinic'
according to '/home/saulius/struct/CIF-dictionaries/cif_core.dic'
dictionary named 'cif_core.dic' version 2.4.1 from 2010-06-29.

Automatic conversion script
Id: cif_fix_enum 1527 2010-12-29 10:47:43Z saulius 
;
_cod_database_code 4310794

loop_
_symmetry_equiv_pos_as_xyz
'x, y, z'
'-x+1/2, y+1/2, -z+1/2'
'-x, -y, -z'
'x-1/2, -y-1/2, z-1/2'

loop_
_atom_site_label
_atom_site_type_symbol
_atom_site_fract_x
_atom_site_fract_y
_atom_site_fract_z
_atom_site_U_iso_or_equiv
_atom_site_adp_type
_atom_site_occupancy
_atom_site_symmetry_multiplicity
_atom_site_calc_flag
_atom_site_refinement_flags
_atom_site_disorder_assembly
_atom_site_disorder_group
Fe1 Fe 0.83112(4) 0.142979(14) 0.50040(3) 0.01831(10) Uani 1 1 d . . .
N1 N 1.1734(2) 0.17244(9) 0.47563(19) 0.0228(4) Uani 1 1 d . . .
C1 C 1.1005(3) 0.18610(12) 0.3541(2) 0.0246(5) Uani 1 1 d . . .
H1A H 1.110(3) 0.1534(13) 0.306(3) 0.025(8) Uiso 1 1 d . . .
H1B H 1.148(3) 0.2196(13) 0.332(3) 0.027(8) Uiso 1 1 d . . .
O1W O 1.1647(4) -0.01480(13) 0.8730(3) 0.0664(8) Uani 1 1 d . . .
H1W H 1.2516 0.0069 0.9387 0.080 Uiso 1 1 d R . .
H2W H 1.1036 -0.0482 0.8874 0.080 Uiso 1 1 d R . .
Cl1 Cl 0.1958(3) 0.07141(13) 0.1577(3) 0.0227(4) Uani 0.68 1 d P A 1
O1 O 0.1693(3) 0.04934(9) 0.25745(19) 0.0398(5) Uani 1 1 d . . .
Cl1A Cl 0.1545(9) 0.0777(4) 0.1461(8) 0.055(2) Uani 0.32 1 d P A 2
O2 O 0.2993(3) 0.11752(9) 0.1876(2) 0.0385(5) Uani 1 1 d . . .
Cl2 Cl 1.43955(7) 0.11462(3) 0.91345(5) 0.02643(15) Uani 1 1 d . . .
N2 N 0.8457(2) 0.15617(9) 0.34506(19) 0.0210(4) Uani 1 1 d . . .
C2 C 0.9327(3) 0.20143(11) 0.3159(2) 0.0235(5) Uani 1 1 d . . .
H2A H 0.919(3) 0.2363(13) 0.349(3) 0.024(7) Uiso 1 1 d . . .
H2B H 0.893(3) 0.2088(13) 0.230(3) 0.025(7) Uiso 1 1 d . . .
O3 O 0.0556(5) 0.0939(2) 0.0755(4) 0.0363(10) Uani 0.68 1 d P A 1
N3 N 0.6970(2) 0.08156(9) 0.4116(2) 0.0243(5) Uani 1 1 d . . .
C3 C 0.7647(3) 0.12268(12) 0.2608(2) 0.0255(5) Uani 1 1 d . . .
H3 H 0.754(3) 0.1258(12) 0.183(3) 0.020(7) Uiso 1 1 d . . .
O3A O 0.0161(12) 0.1115(4) 0.0929(10) 0.039(2) Uani 0.32 1 d P A 2
O4 O 0.2573(5) 0.02632(14) 0.1074(3) 0.0393(8) Uani 0.68 1 d P A 1
N4 N 0.5922(3) 0.03582(12) 0.2435(3) 0.0365(6) Uani 1 1 d . . .
H4 H 0.570(4) 0.0281(14) 0.183(3) 0.024(9) Uiso 1 1 d . . .
C4 C 0.6836(3) 0.07974(11) 0.2991(3) 0.0275(6) Uani 1 1 d . . .
O4A O 0.1623(10) 0.0336(3) 0.0583(6) 0.0321(15) Uani 0.32 1 d P A 2
N5 N 1.0033(2) 0.08904(8) 0.5585(2) 0.0227(4) Uani 1 1 d . . .
C5 C 0.6095(3) 0.03740(12) 0.4269(3) 0.0310(6) Uani 1 1 d . . .
H5 H 0.603(4) 0.0312(14) 0.494(3) 0.034(9) Uiso 1 1 d . . .
N6 N 0.8131(2) 0.12127(9) 0.6506(2) 0.0229(4) Uani 1 1 d . . .
C6 C 0.5440(3) 0.00918(13) 0.3230(3) 0.0390(7) Uani 1 1 d . . .
H6 H 0.476(4) -0.0214(16) 0.301(3) 0.043(10) Uiso 1 1 d . . .
N7 N 0.9164(3) 0.07723(10) 0.8203(2) 0.0302(5) Uani 1 1 d . . .
H7 H 0.981(4) 0.0578(14) 0.869(3) 0.030(8) Uiso 1 1 d . . .
C7 C 1.2267(3) 0.11472(11) 0.5091(3) 0.0245(5) Uani 1 1 d . . .
H7A H 1.287(3) 0.1020(13) 0.464(3) 0.026(8) Uiso 1 1 d . . .
H7B H 1.277(4) 0.1130(14) 0.582(3) 0.028(8) Uiso 1 1 d . . .
N8 N 0.9502(2) 0.21146(9) 0.57987(18) 0.0195(4) Uani 1 1 d . . .
C8 C 1.1002(3) 0.07080(11) 0.4946(3) 0.0256(5) Uani 1 1 d . . .
H8A H 1.142(3) 0.0344(13) 0.525(2) 0.018(7) Uiso 1 1 d . . .
H8B H 1.037(4) 0.0680(14) 0.416(3) 0.031(8) Uiso 1 1 d . . .
N9 N 0.6660(2) 0.19941(9) 0.46598(18) 0.0197(4) Uani 1 1 d . . .
C9 C 1.0307(3) 0.06838(11) 0.6621(3) 0.0272(6) Uani 1 1 d . . .
H9 H 1.099(4) 0.0423(14) 0.694(3) 0.033(8) Uiso 1 1 d . . .
N10 N 0.5967(2) 0.28738(10) 0.4921(2) 0.0243(5) Uani 1 1 d . . .
H10 H 0.604(4) 0.3189(16) 0.515(3) 0.039(10) Uiso 1 1 d . . .
C10 C 0.9269(3) 0.08797(10) 0.7157(2) 0.0255(5) Uani 1 1 d . . .
C11 C 0.7264(3) 0.13107(11) 0.7174(2) 0.0261(5) Uani 1 1 d . . .
H11 H 0.647(4) 0.1507(13) 0.695(3) 0.026(8) Uiso 1 1 d . . .
C12 C 0.7893(3) 0.10361(12) 0.8224(3) 0.0302(6) Uani 1 1 d . . .
H12 H 0.760(4) 0.1011(15) 0.881(3) 0.035(9) Uiso 1 1 d . . .
C13 C 1.2043(3) 0.21671(12) 0.5636(3) 0.0253(5) Uani 1 1 d . . .
H13A H 1.188(3) 0.2504(13) 0.531(2) 0.017(7) Uiso 1 1 d . . .
H13B H 1.310(4) 0.2169(13) 0.611(3) 0.025(7) Uiso 1 1 d . . .
C14 C 1.1140(3) 0.21316(11) 0.6452(2) 0.0225(5) Uani 1 1 d . . .
H14A H 1.139(4) 0.1796(14) 0.695(3) 0.033(8) Uiso 1 1 d . . .
H14B H 1.145(3) 0.2448(13) 0.699(3) 0.026(8) Uiso 1 1 d . . .
C15 C 0.8731(3) 0.25710(10) 0.5801(2) 0.0205(5) Uani 1 1 d . . .
H15 H 0.911(3) 0.2886(13) 0.622(3) 0.025(7) Uiso 1 1 d . . .
C16 C 0.7138(3) 0.25056(10) 0.5150(2) 0.0205(5) Uani 1 1 d . . .
C17 C 0.5118(3) 0.20396(11) 0.4093(2) 0.0239(5) Uani 1 1 d . . .
H17 H 0.454(3) 0.1731(13) 0.375(2) 0.021(7) Uiso 1 1 d . . .
C18 C 0.4691(3) 0.25872(12) 0.4259(3) 0.0280(6) Uani 1 1 d . . .
H18 H 0.376(4) 0.2753(14) 0.395(3) 0.031(8) Uiso 1 1 d . . .
O21 O 1.2923(2) 0.12927(10) 0.9131(2) 0.0407(5) Uani 1 1 d . . .
O22 O 1.4416(3) 0.12056(14) 0.7980(2) 0.0594(8) Uani 1 1 d . . .
O23 O 1.5518(3) 0.15013(10) 0.9938(2) 0.0508(6) Uani 1 1 d . . .
O24 O 1.4751(3) 0.05524(10) 0.9513(2) 0.0541(7) Uani 1 1 d . . .

loop_
_atom_site_aniso_label
_atom_site_aniso_U_11
_atom_site_aniso_U_22
_atom_site_aniso_U_33
_atom_site_aniso_U_23
_atom_site_aniso_U_13
_atom_site_aniso_U_12
Fe1 0.01442(17) 0.01370(17) 0.02601(19) 0.00043(13) 0.00634(13) -0.00061(12)
N1 0.0192(10) 0.0182(10) 0.0295(11) -0.0026(8) 0.0069(9) 0.0024(8)
C1 0.0204(12) 0.0233(12) 0.0318(14) -0.0003(10) 0.0115(11) 0.0002(10)
O1W 0.0669(19) 0.0709(19) 0.0537(17) 0.0057(14) 0.0126(14) -0.0179(15)
Cl1 0.0355(8) 0.0130(10) 0.0231(6) -0.0016(6) 0.0147(6) -0.0047(7)
O1 0.0600(15) 0.0308(11) 0.0366(12) 0.0059(9) 0.0269(11) 0.0029(10)
Cl1A 0.112(7) 0.0203(16) 0.048(4) 0.0028(18) 0.048(5) 0.017(3)
O2 0.0393(12) 0.0299(11) 0.0486(13) -0.0012(9) 0.0188(10) -0.0015(9)
Cl2 0.0269(3) 0.0265(3) 0.0232(3) -0.0036(2) 0.0058(2) 0.0053(2)
N2 0.0146(9) 0.0182(10) 0.0287(11) 0.0000(8) 0.0061(8) 0.0021(7)
C2 0.0224(13) 0.0205(12) 0.0292(13) 0.0032(10) 0.0111(10) 0.0020(9)
O3 0.026(2) 0.035(3) 0.033(2) 0.017(2) -0.0076(17) -0.0049(17)
N3 0.0184(10) 0.0163(10) 0.0379(13) -0.0017(9) 0.0095(9) -0.0006(8)
C3 0.0204(12) 0.0250(13) 0.0291(14) -0.0022(10) 0.0064(10) 0.0015(10)
O3A 0.044(6) 0.026(5) 0.046(5) -0.009(4) 0.015(4) 0.006(3)
O4 0.065(2) 0.0232(16) 0.039(2) -0.0062(14) 0.0298(19) -0.0050(17)
N4 0.0243(12) 0.0339(14) 0.0498(17) -0.0197(13) 0.0115(12) -0.0079(10)
C4 0.0195(12) 0.0226(12) 0.0385(15) -0.0092(11) 0.0082(11) -0.0019(10)
O4A 0.059(5) 0.013(3) 0.023(3) -0.001(2) 0.013(3) 0.011(3)
N5 0.0182(10) 0.0136(9) 0.0349(12) -0.0009(8) 0.0080(9) -0.0001(8)
C5 0.0234(13) 0.0206(12) 0.0512(19) -0.0022(12) 0.0160(13) -0.0024(10)
N6 0.0218(10) 0.0156(9) 0.0305(11) 0.0016(8) 0.0084(9) -0.0029(8)
C6 0.0241(14) 0.0252(14) 0.068(2) -0.0147(14) 0.0173(14) -0.0092(11)
N7 0.0330(13) 0.0224(11) 0.0329(13) 0.0077(10) 0.0092(11) 0.0003(10)
C7 0.0181(12) 0.0209(12) 0.0330(15) -0.0019(10) 0.0076(11) 0.0037(9)
N8 0.0149(9) 0.0204(10) 0.0234(10) 0.0004(8) 0.0070(8) -0.0010(8)
C8 0.0207(12) 0.0177(12) 0.0376(15) -0.0015(11) 0.0095(11) 0.0033(10)
N9 0.0157(9) 0.0187(10) 0.0255(10) 0.0012(8) 0.0083(8) -0.0014(7)
C9 0.0226(13) 0.0159(11) 0.0385(15) 0.0032(10) 0.0054(11) 0.0007(10)
N10 0.0199(11) 0.0182(11) 0.0358(12) -0.0018(9) 0.0112(9) 0.0012(8)
C10 0.0274(13) 0.0156(11) 0.0315(13) 0.0040(10) 0.0080(11) -0.0022(10)
C11 0.0254(13) 0.0214(12) 0.0330(14) -0.0016(10) 0.0124(11) -0.0072(11)
C12 0.0341(15) 0.0260(13) 0.0322(15) 0.0009(11) 0.0141(12) -0.0086(11)
C13 0.0163(12) 0.0213(13) 0.0381(15) -0.0059(11) 0.0095(11) -0.0034(9)
C14 0.0162(11) 0.0204(12) 0.0277(13) -0.0033(10) 0.0041(10) -0.0019(9)
C15 0.0212(12) 0.0164(11) 0.0258(12) -0.0020(9) 0.0107(10) -0.0019(9)
C16 0.0198(12) 0.0174(11) 0.0268(12) 0.0007(9) 0.0113(10) 0.0008(9)
C17 0.0150(11) 0.0237(12) 0.0314(13) -0.0003(10) 0.0066(10) -0.0022(10)
C18 0.0167(12) 0.0279(13) 0.0383(15) 0.0006(11) 0.0085(11) 0.0028(10)
O21 0.0327(11) 0.0483(13) 0.0432(12) -0.0012(10) 0.0164(10) 0.0094(10)
O22 0.0482(15) 0.100(2) 0.0320(12) 0.0062(13) 0.0165(11) 0.0238(15)
O23 0.0455(14) 0.0426(13) 0.0508(15) -0.0117(11) 0.0009(11) -0.0054(11)
O24 0.0578(16) 0.0294(12) 0.0642(17) -0.0025(11) 0.0090(13) 0.0115(11)

loop_
_atom_type_symbol
_atom_type_description
_atom_type_scat_dispersion_real
_atom_type_scat_dispersion_imag
_atom_type_scat_source
C C 0.0033 0.0016 'International Tables Vol C Tables 4.2.6.8 and 6.1.1.4'
H H 0.0000 0.0000 'International Tables Vol C Tables 4.2.6.8 and 6.1.1.4'
N N 0.0061 0.0033 'International Tables Vol C Tables 4.2.6.8 and 6.1.1.4'
O O 0.0106 0.0060 'International Tables Vol C Tables 4.2.6.8 and 6.1.1.4'
Cl Cl 0.1484 0.1585 'International Tables Vol C Tables 4.2.6.8 and 6.1.1.4'
Fe Fe 0.3463 0.8444 'International Tables Vol C Tables 4.2.6.8 and 6.1.1.4'

loop_
_geom_angle_atom_site_label_1
_geom_angle_atom_site_label_2
_geom_angle_atom_site_label_3
_geom_angle
_geom_angle_site_symmetry_1
_geom_angle_site_symmetry_3
_geom_angle_publ_flag
N3 Fe1 N6 94.09(9) . . ?
N3 Fe1 N9 93.41(9) . . ?
N6 Fe1 N9 92.27(9) . . ?
N3 Fe1 N2 80.68(9) . . ?
N6 Fe1 N2 173.99(8) . . ?
N9 Fe1 N2 91.00(8) . . ?
N3 Fe1 N5 91.38(9) . . ?
N6 Fe1 N5 80.89(9) . . ?
N9 Fe1 N5 171.92(9) . . ?
N2 Fe1 N5 96.20(9) . . ?
N3 Fe1 N8 173.67(9) . . ?
N6 Fe1 N8 88.61(8) . . ?
N9 Fe1 N8 80.75(8) . . ?
N2 Fe1 N8 96.89(8) . . ?
N5 Fe1 N8 94.70(8) . . ?
C1 N1 C13 120.6(2) . . ?
C1 N1 C7 119.4(2) . . ?
C13 N1 C7 119.9(2) . . ?
N1 C1 C2 115.4(2) . . ?
O2 Cl1 O1 111.9(3) . . ?
O2 Cl1 O4 108.2(2) . . ?
O1 Cl1 O4 109.0(3) . . ?
O2 Cl1 O3 106.6(3) . . ?
O1 Cl1 O3 108.8(3) . . ?
O4 Cl1 O3 112.4(4) . . ?
Cl1 O1 Cl1A 15.5(3) . . ?
O3A Cl1A O1 114.9(7) . . ?
O3A Cl1A O4A 108.4(7) . . ?
O1 Cl1A O4A 109.9(6) . . ?
O3A Cl1A O2 111.4(7) . . ?
O1 Cl1A O2 100.6(5) . . ?
O4A Cl1A O2 111.6(6) . . ?
Cl1 O2 Cl1A 13.7(3) . . ?
O23 Cl2 O22 110.61(18) . . ?
O23 Cl2 O21 110.49(15) . . ?
O22 Cl2 O21 109.55(14) . . ?
O23 Cl2 O24 107.54(15) . . ?
O22 Cl2 O24 108.78(17) . . ?
O21 Cl2 O24 109.84(16) . . ?
C3 N2 C2 117.7(2) . . ?
C3 N2 Fe1 116.22(18) . . ?
C2 N2 Fe1 126.02(17) . . ?
N2 C2 C1 112.1(2) . . ?
C4 N3 C5 106.2(2) . . ?
C4 N3 Fe1 113.25(17) . . ?
C5 N3 Fe1 140.6(2) . . ?
N2 C3 C4 113.1(2) . . ?
C4 N4 C6 107.8(3) . . ?
N3 C4 N4 110.2(3) . . ?
N3 C4 C3 116.7(2) . . ?
N4 C4 C3 133.1(3) . . ?
C9 N5 C8 118.1(2) . . ?
C9 N5 Fe1 115.85(19) . . ?
C8 N5 Fe1 126.03(18) . . ?
C6 C5 N3 109.2(3) . . ?
C10 N6 C11 105.8(2) . . ?
C10 N6 Fe1 112.36(18) . . ?
C11 N6 Fe1 141.68(19) . . ?
N4 C6 C5 106.7(3) . . ?
C10 N7 C12 107.8(2) . . ?
N1 C7 C8 114.0(2) . . ?
C15 N8 C14 117.8(2) . . ?
C15 N8 Fe1 115.86(17) . . ?
C14 N8 Fe1 126.12(16) . . ?
N5 C8 C7 111.1(2) . . ?
C16 N9 C17 106.5(2) . . ?
C16 N9 Fe1 112.47(16) . . ?
C17 N9 Fe1 141.00(17) . . ?
N5 C9 C10 113.6(2) . . ?
C16 N10 C18 107.5(2) . . ?
N6 C10 N7 110.7(2) . . ?
N6 C10 C9 116.9(2) . . ?
N7 C10 C9 132.3(3) . . ?
C12 C11 N6 109.2(3) . . ?
N7 C12 C11 106.5(3) . . ?
N1 C13 C14 115.8(2) . . ?
N8 C14 C13 112.2(2) . . ?
N8 C15 C16 113.3(2) . . ?
N9 C16 N10 110.6(2) . . ?
N9 C16 C15 117.4(2) . . ?
N10 C16 C15 132.0(2) . . ?
C18 C17 N9 108.3(2) . . ?
N10 C18 C17 107.1(2) . . ?

loop_
_geom_bond_atom_site_label_1
_geom_bond_atom_site_label_2
_geom_bond_distance
_geom_bond_site_symmetry_2
_geom_bond_publ_flag
Fe1 N3 1.958(2) . ?
Fe1 N6 1.967(2) . ?
Fe1 N9 1.968(2) . ?
Fe1 N2 1.974(2) . ?
Fe1 N5 1.976(2) . ?
Fe1 N8 1.989(2) . ?
N1 C1 1.428(3) . ?
N1 C13 1.439(3) . ?
N1 C7 1.440(3) . ?
C1 C2 1.531(4) . ?
Cl1 O2 1.409(3) . ?
Cl1 O1 1.424(4) . ?
Cl1 O4 1.440(4) . ?
Cl1 O3 1.444(4) . ?
O1 Cl1A 1.471(10) . ?
Cl1A O3A 1.465(11) . ?
Cl1A O4A 1.504(11) . ?
Cl1A O2 1.580(9) . ?
Cl2 O23 1.422(2) . ?
Cl2 O22 1.422(2) . ?
Cl2 O21 1.436(2) . ?
Cl2 O24 1.455(2) . ?
N2 C3 1.297(3) . ?
N2 C2 1.458(3) . ?
N3 C4 1.334(4) . ?
N3 C5 1.374(3) . ?
C3 C4 1.437(4) . ?
N4 C4 1.352(3) . ?
N4 C6 1.361(5) . ?
N5 C9 1.289(4) . ?
N5 C8 1.466(3) . ?
C5 C6 1.362(5) . ?
N6 C10 1.333(3) . ?
N6 C11 1.370(4) . ?
N7 C10 1.339(4) . ?
N7 C12 1.361(4) . ?
C7 C8 1.536(4) . ?
N8 C15 1.289(3) . ?
N8 C14 1.469(3) . ?
N9 C16 1.334(3) . ?
N9 C17 1.378(3) . ?
C9 C10 1.439(4) . ?
N10 C16 1.349(3) . ?
N10 C18 1.362(3) . ?
C11 C12 1.361(4) . ?
C13 C14 1.532(4) . ?
C15 C16 1.439(3) . ?
C17 C18 1.372(4) . ?
